data_7238884
loop_
_publ_author_name
'Wu, Dong-Dong'
'Huang, Cheng-Mei'
'Wu, Yi-Han'
'Fun, Hoong-Kun'
'Xu, Jian-Hua'
'Zhang, Yan'

_publ_section_title
;
 Acid-mediated transformation of spirocyclopropyl oxetanes: a facile
 approach to spirocyclopropyl butenolides and \g-butyrolactones
;
_journal_issue 20
_journal_name_full 'RSC Advances'
_journal_page_first 7529
_journal_paper_doi 10.1039/c3ra00178d
_journal_volume 3
_journal_year 2013
_chemical_formula_moiety 'C16 H17 N O3'
_chemical_formula_sum 'C16 H17 N O3'
_chemical_formula_weight 271.31
_space_group_IT_number 61
_space_group_name_Hall '-P 2ac 2ab'
_space_group_name_H-M_alt 'P b c a'
_symmetry_cell_setting orthorhombic
_symmetry_space_group_name_Hall '-P 2ac 2ab'
_symmetry_space_group_name_H-M 'P b c a'
_atom_sites_solution_hydrogens geom
_atom_sites_solution_primary direct
_atom_sites_solution_secondary difmap
_audit_creation_method SHELXL-97
_cell_angle_alpha 90.00
_cell_angle_beta 90.00
_cell_angle_gamma 90.00
_cell_formula_units_Z 8
_cell_length_a 9.2655(7)
_cell_length_b 9.3737(7)
_cell_length_c 33.083(3)
_cell_measurement_reflns_used 5719
_cell_measurement_temperature 297(2)
_cell_measurement_theta_max 29.10
_cell_measurement_theta_min 2.46
_cell_volume 2873.3(4)
_computing_cell_refinement 'SAINT (Bruker, 2009)'
_computing_data_collection 'APEX2 (Bruker, 2009)'
_computing_data_reduction SAINT
_computing_molecular_graphics SHELXTL
_computing_publication_material
;
SHELXTL (Sheldrick, 2008), PLATON (Spek, 2009)
;
_computing_structure_refinement SHELXTL
_computing_structure_solution 'SHELXTL (Sheldrick, 2008)'
_diffrn_ambient_temperature 297(2)
_diffrn_measured_fraction_theta_full 0.998
_diffrn_measured_fraction_theta_max 0.998
_diffrn_measurement_device_type
;
Bruker SMART APEXII DUO CCD area-detector diffractometer
;
_diffrn_measurement_method '\f and \w scans'
_diffrn_radiation_monochromator graphite
_diffrn_radiation_source 'fine-focus sealed tube'
_diffrn_radiation_type MoK\a
_diffrn_radiation_wavelength 0.71073
_diffrn_reflns_av_R_equivalents 0.0347
_diffrn_reflns_av_sigmaI/netI 0.0201
_diffrn_reflns_limit_h_max 13
_diffrn_reflns_limit_h_min -13
_diffrn_reflns_limit_k_max 13
_diffrn_reflns_limit_k_min -13
_diffrn_reflns_limit_l_max 47
_diffrn_reflns_limit_l_min -47
_diffrn_reflns_number 30073
_diffrn_reflns_theta_full 30.35
_diffrn_reflns_theta_max 30.35
_diffrn_reflns_theta_min 2.52
_diffrn_standards_number 0
_exptl_absorpt_coefficient_mu 0.087
_exptl_absorpt_correction_T_max 0.9878
_exptl_absorpt_correction_T_min 0.9687
_exptl_absorpt_correction_type multi-scan
_exptl_absorpt_process_details '(<i>SADABS</i>; Bruker, 2009)'
_exptl_crystal_colour colourless
_exptl_crystal_density_diffrn 1.254
_exptl_crystal_density_method 'not measured'
_exptl_crystal_description plate
_exptl_crystal_F_000 1152
_exptl_crystal_size_max 0.37
_exptl_crystal_size_mid 0.31
_exptl_crystal_size_min 0.14
_refine_diff_density_max 0.281
_refine_diff_density_min -0.267
_refine_diff_density_rms 0.039
_refine_ls_extinction_method none
_refine_ls_goodness_of_fit_ref 1.024
_refine_ls_hydrogen_treatment mixed
_refine_ls_matrix_type full
_refine_ls_number_parameters 185
_refine_ls_number_reflns 4316
_refine_ls_number_restraints 0
_refine_ls_restrained_S_all 1.024
_refine_ls_R_factor_all 0.0712
_refine_ls_R_factor_gt 0.0485
_refine_ls_shift/su_max <0.001
_refine_ls_shift/su_mean <0.001
_refine_ls_structure_factor_coef Fsqd
_refine_ls_weighting_details 'calc w=1/[\s^2^(Fo^2^)+(0.0751P)^2^+0.6267P] where P=(Fo^2^+2Fc^2^)/3'
_refine_ls_weighting_scheme calc
_refine_ls_wR_factor_gt 0.1356
_refine_ls_wR_factor_ref 0.1531
_reflns_number_gt 3062
_reflns_number_total 4316
_reflns_threshold_expression I>2\s(I)
_cod_data_source_file c3ra00178d.txt
_cod_data_source_block mo_wdd58_0m
_cod_depositor_comments
;
The following automatic conversions were performed:

data item '_symmetry_cell_setting' value 'Orthorhombic' was changed
to 'orthorhombic' in accordance with the
/home/saulius/struct/COD-crude-data/automatic-downloads/DataCite-retrospective/RSC/depositions/lib/dictionaries/cif_core.dic
dictionary named 'cif_core.dic' version 2.4.2 last updated on
2011-04-26.

Automatic conversion script
Id: cif_fix_values 6909 2019-04-08 15:41:33Z antanas 
;
_cod_original_cell_volume 2873.4(4)
_cod_database_code 7238884

loop_
_symmetry_equiv_pos_as_xyz
'x, y, z'
'-x+1/2, -y, z+1/2'
'-x, y+1/2, -z+1/2'
'x+1/2, -y+1/2, -z'
'-x, -y, -z'
'x-1/2, y, -z-1/2'
'x, -y-1/2, z-1/2'
'-x-1/2, y-1/2, z'

loop_
_atom_site_label
_atom_site_type_symbol
_atom_site_fract_x
_atom_site_fract_y
_atom_site_fract_z
_atom_site_U_iso_or_equiv
_atom_site_adp_type
_atom_site_occupancy
_atom_site_symmetry_multiplicity
_atom_site_calc_flag
_atom_site_refinement_flags
O1 O 0.00099(18) 0.50220(13) 0.15793(4) 0.0704(4) Uani 1 1 d .
O2 O 0.05920(12) 0.35407(11) 0.20793(3) 0.0478(3) Uani 1 1 d .
O3 O 0.16721(12) -0.07283(10) 0.06160(4) 0.0509(3) Uani 1 1 d .
N1 N 0.16474(13) 0.16848(12) 0.06431(3) 0.0371(3) Uani 1 1 d .
C1 C -0.18562(17) 0.27317(19) 0.10939(5) 0.0553(4) Uani 1 1 d .
H1A H -0.2223 0.3075 0.1337 0.066 Uiso 1 1 calc R
C2 C -0.27646(19) 0.2572(2) 0.07676(7) 0.0690(5) Uani 1 1 d .
H2A H -0.3730 0.2835 0.0788 0.083 Uiso 1 1 calc R
C3 C -0.2239(2) 0.2021(2) 0.04104(6) 0.0641(5) Uani 1 1 d .
H3A H -0.2861 0.1874 0.0194 0.077 Uiso 1 1 calc R
C4 C -0.07990(18) 0.16857(17) 0.03729(5) 0.0494(4) Uani 1 1 d .
H4A H -0.0446 0.1327 0.0130 0.059 Uiso 1 1 calc R
C5 C 0.01279(15) 0.18850(13) 0.06988(4) 0.0359(3) Uani 1 1 d .
C6 C -0.03929(14) 0.23867(14) 0.10661(4) 0.0387(3) Uani 1 1 d .
C7 C 0.05769(14) 0.25145(14) 0.14296(4) 0.0373(3) Uani 1 1 d .
H7A H 0.1575 0.2538 0.1332 0.045 Uiso 1 1 calc R
C8 C 0.03385(17) 0.38498(16) 0.16843(4) 0.0454(3) Uani 1 1 d .
C9 C 0.10512(15) 0.20730(16) 0.21146(4) 0.0403(3) Uani 1 1 d .
C10 C 0.11652(19) 0.1483(2) 0.25268(5) 0.0545(4) Uani 1 1 d .
H10A H 0.0934 0.0483 0.2565 0.065 Uiso 1 1 calc R
H10B H 0.0906 0.2099 0.2751 0.065 Uiso 1 1 calc R
C11 C 0.25138(18) 0.1845(2) 0.22905(5) 0.0527(4) Uani 1 1 d .
H11A H 0.3060 0.2680 0.2372 0.063 Uiso 1 1 calc R
H11B H 0.3088 0.1063 0.2186 0.063 Uiso 1 1 calc R
C12 C 0.04787(16) 0.13453(15) 0.17474(4) 0.0412(3) Uani 1 1 d .
C13 C 0.0679(2) -0.02001(18) 0.16611(6) 0.0616(5) Uani 1 1 d .
H13A H 0.1203 -0.0765 0.1858 0.074 Uiso 1 1 calc R
H13B H 0.0827 -0.0482 0.1382 0.074 Uiso 1 1 calc R
C14 C -0.0788(2) 0.03439(18) 0.17780(6) 0.0585(4) Uani 1 1 d .
H14A H -0.1145 0.0111 0.2046 0.070 Uiso 1 1 calc R
H14B H -0.1521 0.0395 0.1569 0.070 Uiso 1 1 calc R
C15 C 0.23108(15) 0.04251(13) 0.05968(4) 0.0373(3) Uani 1 1 d .
C16 C 0.39078(18) 0.05212(17) 0.05264(6) 0.0531(4) Uani 1 1 d .
H16A H 0.4299 -0.0421 0.0496 0.080 Uiso 1 1 calc R
H16B H 0.4357 0.0983 0.0753 0.080 Uiso 1 1 calc R
H16C H 0.4089 0.1063 0.0285 0.080 Uiso 1 1 calc R
H1N1 H 0.2172(19) 0.245(2) 0.0631(5) 0.052(5) Uiso 1 1 d .

loop_
_atom_site_aniso_label
_atom_site_aniso_U_11
_atom_site_aniso_U_22
_atom_site_aniso_U_33
_atom_site_aniso_U_23
_atom_site_aniso_U_13
_atom_site_aniso_U_12
O1 0.1115(11) 0.0412(6) 0.0587(7) -0.0052(5) -0.0194(7) 0.0131(7)
O2 0.0607(7) 0.0444(6) 0.0383(5) -0.0086(4) -0.0050(5) 0.0069(5)
O3 0.0494(6) 0.0281(5) 0.0752(8) -0.0029(4) 0.0039(5) -0.0013(4)
N1 0.0409(6) 0.0269(5) 0.0434(6) -0.0031(4) 0.0043(5) -0.0025(4)
C1 0.0412(8) 0.0652(10) 0.0594(9) -0.0165(8) -0.0023(7) 0.0100(7)
C2 0.0406(8) 0.0819(13) 0.0844(13) -0.0172(10) -0.0156(8) 0.0089(8)
C3 0.0563(10) 0.0730(12) 0.0630(10) -0.0077(9) -0.0244(8) 0.0002(9)
C4 0.0577(9) 0.0481(8) 0.0424(7) -0.0073(6) -0.0086(7) -0.0023(7)
C5 0.0408(7) 0.0267(6) 0.0403(6) -0.0022(5) -0.0028(5) -0.0006(5)
C6 0.0390(7) 0.0357(7) 0.0414(7) -0.0057(5) -0.0035(5) 0.0014(5)
C7 0.0372(6) 0.0391(7) 0.0357(6) -0.0049(5) -0.0002(5) 0.0013(5)
C8 0.0548(8) 0.0399(7) 0.0415(7) -0.0050(6) -0.0067(6) 0.0021(6)
C9 0.0406(7) 0.0431(7) 0.0373(6) 0.0002(5) 0.0019(5) 0.0018(6)
C10 0.0567(10) 0.0654(10) 0.0412(7) 0.0090(7) 0.0028(7) -0.0031(8)
C11 0.0442(8) 0.0644(10) 0.0494(8) 0.0062(7) -0.0017(7) 0.0017(7)
C12 0.0442(7) 0.0387(7) 0.0406(6) -0.0029(5) 0.0018(6) 0.0026(6)
C13 0.0896(14) 0.0390(8) 0.0563(9) -0.0024(7) 0.0038(9) 0.0093(8)
C14 0.0664(11) 0.0489(9) 0.0603(10) -0.0019(7) 0.0034(8) -0.0162(8)
C15 0.0442(7) 0.0301(6) 0.0376(6) -0.0024(5) 0.0020(5) 0.0006(5)
C16 0.0464(8) 0.0431(8) 0.0700(10) 0.0016(7) 0.0104(7) 0.0007(6)

loop_
_atom_type_symbol
_atom_type_description
_atom_type_scat_dispersion_real
_atom_type_scat_dispersion_imag
_atom_type_scat_source
C C 0.0033 0.0016 'International Tables Vol C Tables 4.2.6.8 and 6.1.1.4'
H H 0.0000 0.0000 'International Tables Vol C Tables 4.2.6.8 and 6.1.1.4'
N N 0.0061 0.0033 'International Tables Vol C Tables 4.2.6.8 and 6.1.1.4'
O O 0.0106 0.0060 'International Tables Vol C Tables 4.2.6.8 and 6.1.1.4'

loop_
_geom_angle_atom_site_label_1
_geom_angle_atom_site_label_2
_geom_angle_atom_site_label_3
_geom_angle
C8 O2 C9 109.37(10)
C15 N1 C5 125.53(11)
C15 N1 H1N1 117.8(12)
C5 N1 H1N1 116.6(12)
C2 C1 C6 121.09(16)
C2 C1 H1A 119.5
C6 C1 H1A 119.5
C1 C2 C3 119.80(16)
C1 C2 H2A 120.1
C3 C2 H2A 120.1
C4 C3 C2 120.33(15)
C4 C3 H3A 119.8
C2 C3 H3A 119.8
C3 C4 C5 119.87(15)
C3 C4 H4A 120.1
C5 C4 H4A 120.1
C6 C5 C4 120.59(13)
C6 C5 N1 119.89(11)
C4 C5 N1 119.30(12)
C5 C6 C1 118.24(13)
C5 C6 C7 121.20(12)
C1 C6 C7 120.53(13)
C6 C7 C12 117.31(11)
C6 C7 C8 114.85(11)
C12 C7 C8 101.57(11)
C6 C7 H7A 107.5
C12 C7 H7A 107.5
C8 C7 H7A 107.5
O1 C8 O2 121.40(13)
O1 C8 C7 129.24(14)
O2 C8 C7 109.35(12)
O2 C9 C10 116.92(13)
O2 C9 C11 115.84(13)
C10 C9 C11 61.33(10)
O2 C9 C12 105.38(11)
C10 C9 C12 127.38(14)
C11 C9 C12 125.18(13)
C9 C10 C11 59.81(10)
C9 C10 H10A 117.8
C11 C10 H10A 117.8
C9 C10 H10B 117.8
C11 C10 H10B 117.8
H10A C10 H10B 114.9
C9 C11 C10 58.86(10)
C9 C11 H11A 117.9
C10 C11 H11A 117.9
C9 C11 H11B 117.9
C10 C11 H11B 117.9
H11A C11 H11B 115.0
C13 C12 C9 123.88(14)
C13 C12 C14 60.23(12)
C9 C12 C14 120.51(13)
C13 C12 C7 124.13(13)
C9 C12 C7 102.25(11)
C14 C12 C7 122.82(13)
C12 C13 C14 60.48(11)
C12 C13 H13A 117.7
C14 C13 H13A 117.7
C12 C13 H13B 117.7
C14 C13 H13B 117.7
H13A C13 H13B 114.8
C13 C14 C12 59.29(11)
C13 C14 H14A 117.8
C12 C14 H14A 117.8
C13 C14 H14B 117.8
C12 C14 H14B 117.8
H14A C14 H14B 115.0
O3 C15 N1 123.10(13)
O3 C15 C16 122.23(13)
N1 C15 C16 114.66(12)
C15 C16 H16A 109.5
C15 C16 H16B 109.5
H16A C16 H16B 109.5
C15 C16 H16C 109.5
H16A C16 H16C 109.5
H16B C16 H16C 109.5

loop_
_geom_bond_atom_site_label_1
_geom_bond_atom_site_label_2
_geom_bond_distance
O1 C8 1.1919(19)
O2 C8 1.3590(17)
O2 C9 1.4447(17)
O3 C15 1.2342(16)
N1 C15 1.3400(16)
N1 C5 1.4323(18)
N1 H1N1 0.867(18)
C1 C2 1.377(2)
C1 C6 1.397(2)
C1 H1A 0.9300
C2 C3 1.379(3)
C2 H2A 0.9300
C3 C4 1.376(2)
C3 H3A 0.9300
C4 C5 1.3911(19)
C4 H4A 0.9300
C5 C6 1.3893(18)
C6 C7 1.5061(18)
C7 C12 1.522(2)
C7 C8 1.5250(19)
C7 H7A 0.9800
C9 C10 1.475(2)
C9 C11 1.490(2)
C9 C12 1.4907(19)
C10 C11 1.513(2)
C10 H10A 0.9700
C10 H10B 0.9700
C11 H11A 0.9700
C11 H11B 0.9700
C12 C13 1.488(2)
C12 C14 1.506(2)
C13 C14 1.502(3)
C13 H13A 0.9700
C13 H13B 0.9700
C14 H14A 0.9700
C14 H14B 0.9700
C15 C16 1.501(2)
C16 H16A 0.9600
C16 H16B 0.9600
C16 H16C 0.9600

loop_
_geom_hbond_atom_site_label_D
_geom_hbond_atom_site_label_H
_geom_hbond_atom_site_label_A
_geom_hbond_distance_DH
_geom_hbond_distance_HA
_geom_hbond_distance_DA
_geom_hbond_angle_DHA
_geom_hbond_site_symmetry_A
_geom_hbond_publ_flag
N1 H1N1 O3 0.867(18) 2.016(19) 2.8832(15) 177.6(18) 8_665 yes
C10 H10A O2 0.97 2.59 3.458(2) 149.2 3_545 yes

loop_
_geom_torsion_atom_site_label_1
_geom_torsion_atom_site_label_2
_geom_torsion_atom_site_label_3
_geom_torsion_atom_site_label_4
_geom_torsion
C6 C1 C2 C3 2.1(3)
C1 C2 C3 C4 -2.7(3)
C2 C3 C4 C5 0.9(3)
C3 C4 C5 C6 1.6(2)
C3 C4 C5 N1 -173.09(15)
C15 N1 C5 C6 112.32(15)
C15 N1 C5 C4 -72.94(18)
C4 C5 C6 C1 -2.3(2)
N1 C5 C6 C1 172.42(13)
C4 C5 C6 C7 175.85(13)
N1 C5 C6 C7 -9.47(19)
C2 C1 C6 C5 0.4(3)
C2 C1 C6 C7 -177.70(17)
C5 C6 C7 C12 -100.90(15)
C1 C6 C7 C12 77.17(17)
C5 C6 C7 C8 139.90(13)
C1 C6 C7 C8 -42.03(19)
C9 O2 C8 O1 -176.56(16)
C9 O2 C8 C7 2.23(16)
C6 C7 C8 O1 -34.7(2)
C12 C7 C8 O1 -162.39(19)
C6 C7 C8 O2 146.60(12)
C12 C7 C8 O2 18.94(15)
C8 O2 C9 C10 -171.06(13)
C8 O2 C9 C11 119.54(13)
C8 O2 C9 C12 -23.31(15)
O2 C9 C10 C11 -106.23(15)
C12 C9 C10 C11 114.12(17)
O2 C9 C11 C10 107.97(14)
C12 C9 C11 C10 -117.46(17)
O2 C9 C12 C13 -179.05(15)
C10 C9 C12 C13 -35.8(2)
C11 C9 C12 C13 42.6(2)
O2 C9 C12 C14 -106.42(15)
C10 C9 C12 C14 36.8(2)
C11 C9 C12 C14 115.26(17)
O2 C9 C12 C7 34.08(14)
C10 C9 C12 C7 177.30(14)
C11 C9 C12 C7 -104.24(15)
C6 C7 C12 C13 55.8(2)
C8 C7 C12 C13 -178.18(16)
C6 C7 C12 C9 -157.47(12)
C8 C7 C12 C9 -31.43(13)
C6 C7 C12 C14 -18.17(19)
C8 C7 C12 C14 107.88(15)
C9 C12 C13 C14 108.69(17)
C7 C12 C13 C14 -111.50(17)
C9 C12 C14 C13 -114.10(16)
C7 C12 C14 C13 113.60(16)
C5 N1 C15 O3 -3.5(2)
C5 N1 C15 C16 177.58(13)
